data_4348437
loop_
_publ_author_name
'Liu, Dongmei'
'Qiu, Zaozao'
'Xie, Zuowei'

_publ_section_title
;
 Synthesis, structure, and alkyne insertion of a mixed-sandwich
 zirconacarborane alkyl
;
_journal_issue 5
_journal_name_full 'Inorganic Chemistry Frontiers'
_journal_page_first 467
_journal_paper_doi 10.1039/C4QI00244J
_journal_volume 2
_journal_year 2015
_chemical_formula_sum 'C26.5 H54 B9 N Si2 Zr'
_chemical_formula_weight 631.40
_space_group_IT_number 14
_space_group_name_Hall '-P 2ybc'
_space_group_name_H-M_alt 'P 1 21/c 1'
_symmetry_cell_setting monoclinic
_symmetry_space_group_name_H-M 'P 1 21/c 1'
_atom_sites_solution_hydrogens geom
_atom_sites_solution_primary direct
_atom_sites_solution_secondary difmap
_audit_creation_method SHELXL-97
_audit_update_record
;
2014-12-26 deposited with the CCDC.
2015-03-12 downloaded from the CCDC.
;
_cell_angle_alpha 90.00
_cell_angle_beta 92.432(2)
_cell_angle_gamma 90.00
_cell_formula_units_Z 4
_cell_length_a 10.9093(10)
_cell_length_b 9.5378(9)
_cell_length_c 34.342(3)
_cell_measurement_reflns_used 865
_cell_measurement_temperature 293(2)
_cell_measurement_theta_max 21.05
_cell_measurement_theta_min 2.22
_cell_volume 3570.1(6)
_computing_cell_refinement 'BRUKER SMART CCD DIFFRACTOMETER'
_computing_data_collection 'BRUKER SMART CCD DIFFRACTOMETER'
_computing_data_reduction 'BRUKER SMART CCD DIFFRACTOMETER'
_computing_molecular_graphics 'SIEMENS SHELXTL'
_computing_publication_material 'SIEMENS SHELXTL'
_computing_structure_refinement 'SHELXL-97 (Sheldrick, 1997)'
_computing_structure_solution 'SHELXS-97 (Sheldrick, 1990)'
_diffrn_ambient_temperature 293(2)
_diffrn_measured_fraction_theta_full 1.000
_diffrn_measured_fraction_theta_max 1.000
_diffrn_measurement_device_type 'BRUKER SMART CCD DIFFRACTOMETER'
_diffrn_measurement_method 'OMEGA SCAN'
_diffrn_radiation_monochromator graphite
_diffrn_radiation_source 'fine-focus sealed tube'
_diffrn_radiation_type MoK\a
_diffrn_radiation_wavelength 0.71073
_diffrn_reflns_av_R_equivalents 0.0645
_diffrn_reflns_av_sigmaI/netI 0.0723
_diffrn_reflns_limit_h_max 12
_diffrn_reflns_limit_h_min -12
_diffrn_reflns_limit_k_max 9
_diffrn_reflns_limit_k_min -11
_diffrn_reflns_limit_l_max 40
_diffrn_reflns_limit_l_min -34
_diffrn_reflns_number 18929
_diffrn_reflns_theta_full 25.00
_diffrn_reflns_theta_max 25.00
_diffrn_reflns_theta_min 1.19
_exptl_absorpt_coefficient_mu 0.393
_exptl_absorpt_correction_T_max 1.000
_exptl_absorpt_correction_T_min 0.722560
_exptl_absorpt_correction_type multi-scan
_exptl_crystal_colour Colourless
_exptl_crystal_density_diffrn 1.175
_exptl_crystal_density_method 'not measured'
_exptl_crystal_description Block
_exptl_crystal_F_000 1332
_exptl_crystal_size_max 0.30
_exptl_crystal_size_mid 0.20
_exptl_crystal_size_min 0.20
_refine_diff_density_max 0.603
_refine_diff_density_min -0.370
_refine_diff_density_rms 0.115
_refine_ls_extinction_method none
_refine_ls_goodness_of_fit_ref 1.067
_refine_ls_hydrogen_treatment riding
_refine_ls_matrix_type full
_refine_ls_number_parameters 370
_refine_ls_number_reflns 6279
_refine_ls_number_restraints 35
_refine_ls_restrained_S_all 1.083
_refine_ls_R_factor_all 0.0894
_refine_ls_R_factor_gt 0.0494
_refine_ls_shift/su_max 0.002
_refine_ls_shift/su_mean 0.000
_refine_ls_structure_factor_coef Fsqd
_refine_ls_weighting_details 'calc w=1/[\s^2^(Fo^2^)+(0.0761P)^2^+0.0000P] where P=(Fo^2^+2Fc^2^)/3'
_refine_ls_weighting_scheme calc
_refine_ls_wR_factor_gt 0.1216
_refine_ls_wR_factor_ref 0.1513
_reflns_number_gt 4060
_reflns_number_total 6279
_reflns_threshold_expression >2sigma(I)
_cod_data_source_file c4qi00244j2.cif
_cod_data_source_block 4
_cod_depositor_comments
;
The following automatic conversions were performed:

data item '_symmetry_cell_setting' value 'Monoclinic' was changed to
'monoclinic' in accordance with the
/home/saulius/struct/COD-crude-data/automatic-downloads/DataCite-retrospective/RSC/depositions/lib/dictionaries/cif_core.dic
dictionary named 'cif_core.dic' version 2.4.2 last updated on
2011-04-26.

Automatic conversion script
Id: cif_fix_values 6909 2019-04-08 15:41:33Z antanas 
;
_cod_original_sg_symbol_H-M P2(1)/c
_cod_original_formula_sum 'C26.50 H54 B9 N Si2 Zr'
_cod_database_code 4348437

loop_
_symmetry_equiv_pos_as_xyz
'x, y, z'
'-x, y+1/2, -z+1/2'
'-x, -y, -z'
'x, -y-1/2, z-1/2'

loop_
_atom_site_label
_atom_site_type_symbol
_atom_site_fract_x
_atom_site_fract_y
_atom_site_fract_z
_atom_site_U_iso_or_equiv
_atom_site_adp_type
_atom_site_occupancy
_atom_site_symmetry_multiplicity
_atom_site_calc_flag
_atom_site_refinement_flags
Zr1 Zr 0.30621(4) 0.45899(4) 0.853245(12) 0.03037(16) Uani 1 1 d .
N1 N 0.3558(3) 0.2451(4) 0.81972(11) 0.0398(9) Uani 1 1 d .
Si1 Si 0.65130(12) 0.62415(17) 0.85963(4) 0.0499(4) Uani 1 1 d .
Si2 Si 0.25630(14) 0.52101(19) 0.96710(4) 0.0586(4) Uani 1 1 d .
C1 C 0.2270(4) 0.4882(5) 0.78075(13) 0.0366(11) Uani 1 1 d .
C2 C 0.1187(4) 0.5241(5) 0.80796(14) 0.0418(12) Uani 1 1 d .
H2 H 0.0560 0.4393 0.8158 0.050 Uiso 1 1 calc R
C11 C 0.2350(5) 0.3434(5) 0.76271(14) 0.0489(13) Uani 1 1 d .
H11A H 0.1614 0.3273 0.7465 0.059 Uiso 1 1 calc R
H11B H 0.3041 0.3419 0.7458 0.059 Uiso 1 1 calc R
C12 C 0.2494(5) 0.2247(5) 0.79137(14) 0.0466(13) Uani 1 1 d .
H12A H 0.1749 0.2161 0.8056 0.056 Uiso 1 1 calc R
H12B H 0.2605 0.1379 0.7772 0.056 Uiso 1 1 calc R
C13 C 0.4716(5) 0.2433(5) 0.79814(16) 0.0589(15) Uani 1 1 d .
H13A H 0.4812 0.1533 0.7861 0.088 Uiso 1 1 calc R
H13B H 0.5401 0.2606 0.8160 0.088 Uiso 1 1 calc R
H13C H 0.4682 0.3147 0.7784 0.088 Uiso 1 1 calc R
C14 C 0.3609(5) 0.1203(5) 0.84562(16) 0.0561(14) Uani 1 1 d .
H14A H 0.3807 0.0388 0.8307 0.084 Uiso 1 1 calc R
H14B H 0.2826 0.1072 0.8569 0.084 Uiso 1 1 calc R
H14C H 0.4226 0.1342 0.8660 0.084 Uiso 1 1 calc R
C21 C 0.4135(4) 0.3633(5) 0.91431(13) 0.0403(11) Uani 1 1 d .
H21A H 0.3973 0.2720 0.9261 0.048 Uiso 1 1 calc R
C22 C 0.5056(4) 0.3907(5) 0.88871(13) 0.0377(11) Uani 1 1 d .
H22A H 0.5628 0.3202 0.8794 0.045 Uiso 1 1 calc R
C23 C 0.5150(4) 0.5364(5) 0.88167(13) 0.0380(11) Uani 1 1 d .
C24 C 0.4248(4) 0.5979(5) 0.90515(12) 0.0370(11) Uani 1 1 d .
H24A H 0.4157 0.6990 0.9092 0.044 Uiso 1 1 calc R
C25 C 0.3608(4) 0.4937(5) 0.92554(13) 0.0392(11) Uani 1 1 d .
C26 C 0.7696(5) 0.6438(7) 0.90045(18) 0.080(2) Uani 1 1 d .
H26A H 0.8412 0.6886 0.8909 0.120 Uiso 1 1 calc R
H26B H 0.7914 0.5530 0.9106 0.120 Uiso 1 1 calc R
H26C H 0.7369 0.7000 0.9208 0.120 Uiso 1 1 calc R
C27 C 0.6188(5) 0.8021(6) 0.83979(18) 0.0709(18) Uani 1 1 d .
H27A H 0.6919 0.8400 0.8293 0.106 Uiso 1 1 calc R
H27B H 0.5923 0.8620 0.8603 0.106 Uiso 1 1 calc R
H27C H 0.5554 0.7964 0.8196 0.106 Uiso 1 1 calc R
C28 C 0.7130(5) 0.5114(7) 0.8213(2) 0.086(2) Uani 1 1 d .
H28A H 0.7821 0.5567 0.8103 0.129 Uiso 1 1 calc R
H28B H 0.6505 0.4956 0.8013 0.129 Uiso 1 1 calc R
H28C H 0.7384 0.4232 0.8325 0.129 Uiso 1 1 calc R
C29 C 0.1238(6) 0.6323(11) 0.9534(2) 0.135(4) Uani 1 1 d .
H29A H 0.0757 0.5879 0.9328 0.202 Uiso 1 1 calc R
H29B H 0.1521 0.7217 0.9446 0.202 Uiso 1 1 calc R
H29C H 0.0743 0.6453 0.9756 0.202 Uiso 1 1 calc R
C30 C 0.3498(5) 0.6072(7) 1.00686(17) 0.0754(18) Uani 1 1 d .
H30A H 0.2999 0.6231 1.0288 0.113 Uiso 1 1 calc R
H30B H 0.3803 0.6952 0.9977 0.113 Uiso 1 1 calc R
H30C H 0.4176 0.5478 1.0146 0.113 Uiso 1 1 calc R
C31 C 0.2079(7) 0.3447(8) 0.98447(19) 0.112(3) Uani 1 1 d .
H31A H 0.1588 0.2992 0.9643 0.169 Uiso 1 1 calc R
H31B H 0.1608 0.3554 1.0073 0.169 Uiso 1 1 calc R
H31C H 0.2793 0.2889 0.9907 0.169 Uiso 1 1 calc R
C32 C 0.1544(4) 0.3386(5) 0.87624(13) 0.0415(12) Uani 1 1 d .
C33 C 0.0703(5) 0.2594(5) 0.88539(14) 0.0461(12) Uani 1 1 d .
C34 C -0.0275(6) 0.1591(6) 0.89445(19) 0.0691(17) Uani 1 1 d .
C35 C -0.0936(8) 0.1153(10) 0.8563(3) 0.143(4) Uani 1 1 d .
H35A H -0.1318 0.1958 0.8442 0.215 Uiso 1 1 calc R
H35B H -0.1551 0.0467 0.8616 0.215 Uiso 1 1 calc R
H35C H -0.0355 0.0758 0.8392 0.215 Uiso 1 1 calc R
C36 C 0.0279(9) 0.0268(8) 0.9133(3) 0.148(4) Uani 1 1 d .
H36A H 0.0698 0.0511 0.9376 0.221 Uiso 1 1 calc R
H36B H 0.0850 -0.0145 0.8962 0.221 Uiso 1 1 calc R
H36C H -0.0363 -0.0390 0.9181 0.221 Uiso 1 1 calc R
C37 C -0.1137(8) 0.2311(9) 0.9210(3) 0.167(5) Uani 1 1 d .
H37A H -0.0697 0.2588 0.9445 0.250 Uiso 1 1 calc R
H37B H -0.1786 0.1679 0.9272 0.250 Uiso 1 1 calc R
H37C H -0.1478 0.3125 0.9082 0.250 Uiso 1 1 calc R
C38 C 0.4765(14) 1.0032(17) 1.0137(4) 0.106(5) Uani 0.50 1 d PDU
C39 C 0.3854(13) 0.9967(12) 0.9842(5) 0.179(5) Uani 1 1 d DU
C40 C 0.426(2) 0.9750(19) 0.9475(6) 0.138(7) Uani 0.50 1 d PDU
C41 C 0.3553(17) 1.010(2) 1.0226(6) 0.145(8) Uani 0.50 1 d PDU
C42 C 0.4397(18) 1.0218(14) 1.0536(4) 0.202(6) Uani 1 1 d DU
B3 B 0.1538(5) 0.6516(5) 0.83918(16) 0.0391(13) Uani 1 1 d .
H3 H 0.1160 0.6598 0.8683 0.047 Uiso 1 1 calc R
B4 B 0.3012(5) 0.7101(5) 0.82838(17) 0.0393(13) Uani 1 1 d .
H4 H 0.3649 0.7639 0.8491 0.047 Uiso 1 1 calc R
B5 B 0.3469(5) 0.5939(5) 0.79125(15) 0.0342(12) Uani 1 1 d .
H5 H 0.4426 0.5631 0.7871 0.041 Uiso 1 1 calc R
B6 B 0.0999(5) 0.5769(6) 0.76006(18) 0.0508(16) Uani 1 1 d .
H6 H 0.0338 0.5342 0.7380 0.061 Uiso 1 1 calc R
B7 B 0.0536(5) 0.6838(7) 0.79858(18) 0.0525(16) Uani 1 1 d .
H7 H -0.0435 0.7104 0.8019 0.063 Uiso 1 1 calc R
B8 B 0.1716(5) 0.8043(6) 0.81001(18) 0.0477(15) Uani 1 1 d .
H8 H 0.1517 0.9108 0.8203 0.057 Uiso 1 1 calc R
B9 B 0.2948(5) 0.7664(6) 0.77912(17) 0.0428(14) Uani 1 1 d .
H9 H 0.3569 0.8482 0.7689 0.051 Uiso 1 1 calc R
B10 B 0.2504(5) 0.6241(6) 0.74896(16) 0.0432(14) Uani 1 1 d .
H10 H 0.2838 0.6116 0.7194 0.052 Uiso 1 1 calc R
B11 B 0.1409(5) 0.7531(6) 0.76054(18) 0.0507(16) Uani 1 1 d .
H11 H 0.1023 0.8267 0.7386 0.061 Uiso 1 1 calc R

loop_
_atom_site_aniso_label
_atom_site_aniso_U_11
_atom_site_aniso_U_22
_atom_site_aniso_U_33
_atom_site_aniso_U_23
_atom_site_aniso_U_13
_atom_site_aniso_U_12
Zr1 0.0322(3) 0.0311(3) 0.0278(3) -0.00023(19) 0.00125(17) -0.00202(19)
N1 0.044(2) 0.036(2) 0.040(2) -0.0029(18) 0.0075(19) -0.0033(18)
Si1 0.0374(8) 0.0686(10) 0.0437(9) -0.0012(7) 0.0025(7) -0.0132(7)
Si2 0.0483(9) 0.0959(13) 0.0321(8) -0.0034(8) 0.0070(7) 0.0020(8)
C1 0.039(3) 0.041(3) 0.030(3) 0.0017(19) 0.001(2) -0.006(2)
C2 0.036(3) 0.049(3) 0.040(3) 0.012(2) -0.003(2) -0.008(2)
C11 0.059(3) 0.051(3) 0.036(3) -0.011(2) -0.003(3) -0.010(3)
C12 0.055(3) 0.038(3) 0.046(3) -0.013(2) 0.002(3) -0.011(2)
C13 0.056(3) 0.063(4) 0.059(4) -0.017(3) 0.019(3) 0.003(3)
C14 0.069(4) 0.034(3) 0.065(4) 0.003(3) 0.005(3) 0.003(3)
C21 0.047(3) 0.042(3) 0.032(3) 0.007(2) -0.004(2) 0.002(2)
C22 0.033(3) 0.047(3) 0.033(3) -0.002(2) -0.004(2) 0.012(2)
C23 0.035(3) 0.051(3) 0.028(2) 0.000(2) -0.002(2) -0.001(2)
C24 0.040(3) 0.042(3) 0.029(3) -0.006(2) -0.006(2) -0.004(2)
C25 0.040(3) 0.052(3) 0.025(2) -0.003(2) -0.005(2) -0.007(2)
C26 0.061(4) 0.102(5) 0.076(5) 0.013(4) -0.020(3) -0.025(4)
C27 0.060(4) 0.084(4) 0.070(4) 0.018(3) 0.005(3) -0.021(3)
C28 0.048(4) 0.123(6) 0.088(5) -0.027(4) 0.028(3) -0.020(4)
C29 0.086(5) 0.266(11) 0.054(5) -0.014(6) 0.017(4) 0.083(6)
C30 0.082(4) 0.098(5) 0.047(4) -0.023(3) 0.009(3) 0.008(4)
C31 0.143(7) 0.147(7) 0.050(4) -0.004(4) 0.032(5) -0.062(6)
C32 0.042(3) 0.046(3) 0.036(3) 0.001(2) -0.003(2) -0.004(2)
C33 0.050(3) 0.049(3) 0.039(3) 0.000(2) 0.004(2) -0.004(3)
C34 0.063(4) 0.072(4) 0.073(4) 0.003(3) 0.009(3) -0.016(3)
C35 0.117(7) 0.191(9) 0.119(8) -0.005(7) -0.026(6) -0.078(7)
C36 0.145(8) 0.078(6) 0.222(12) 0.062(7) 0.028(8) -0.022(5)
C37 0.151(8) 0.148(8) 0.213(12) -0.071(8) 0.132(8) -0.060(7)
C38 0.140(10) 0.061(7) 0.118(10) 0.016(8) 0.032(8) 0.005(7)
C39 0.230(10) 0.110(6) 0.197(9) 0.019(7) -0.004(8) 0.000(7)
C40 0.175(11) 0.096(9) 0.143(11) 0.017(8) 0.010(9) 0.005(8)
C41 0.169(11) 0.111(10) 0.156(11) 0.007(9) 0.020(9) 0.003(8)
C42 0.234(10) 0.162(8) 0.211(10) 0.012(7) 0.020(8) 0.005(8)
B3 0.041(3) 0.039(3) 0.038(3) 0.008(2) 0.010(3) 0.009(2)
B4 0.042(3) 0.030(3) 0.046(3) 0.004(2) 0.003(3) -0.002(2)
B5 0.032(3) 0.035(3) 0.035(3) 0.002(2) -0.001(2) -0.006(2)
B6 0.044(3) 0.067(4) 0.041(4) 0.013(3) -0.009(3) -0.012(3)
B7 0.034(3) 0.068(4) 0.056(4) 0.024(3) 0.001(3) 0.004(3)
B8 0.048(4) 0.043(3) 0.052(4) 0.009(3) 0.006(3) 0.009(3)
B9 0.042(3) 0.042(3) 0.045(3) 0.010(3) 0.002(3) -0.004(3)
B10 0.047(3) 0.056(4) 0.027(3) 0.010(3) 0.003(3) -0.010(3)
B11 0.045(4) 0.056(4) 0.051(4) 0.017(3) -0.001(3) 0.000(3)

loop_
_atom_type_symbol
_atom_type_description
_atom_type_scat_dispersion_real
_atom_type_scat_dispersion_imag
_atom_type_scat_source
C C 0.0033 0.0016 'International Tables Vol C Tables 4.2.6.8 and 6.1.1.4'
H H 0.0000 0.0000 'International Tables Vol C Tables 4.2.6.8 and 6.1.1.4'
B B 0.0013 0.0007 'International Tables Vol C Tables 4.2.6.8 and 6.1.1.4'
N N 0.0061 0.0033 'International Tables Vol C Tables 4.2.6.8 and 6.1.1.4'
Si Si 0.0817 0.0704 'International Tables Vol C Tables 4.2.6.8 and 6.1.1.4'
Zr Zr -2.9673 0.5597 'International Tables Vol C Tables 4.2.6.8 and 6.1.1.4'

loop_
_geom_angle_atom_site_label_1
_geom_angle_atom_site_label_2
_geom_angle_atom_site_label_3
_geom_angle
_geom_angle_site_symmetry_1
_geom_angle_site_symmetry_3
C32 Zr1 N1 85.24(15) . .
C32 Zr1 B3 87.05(17) . .
N1 Zr1 B3 133.34(16) . .
C32 Zr1 C21 80.91(16) . .
N1 Zr1 C21 89.15(14) . .
B3 Zr1 C21 134.68(17) . .
C32 Zr1 C24 113.09(16) . .
N1 Zr1 C24 131.25(14) . .
B3 Zr1 C24 93.84(17) . .
C21 Zr1 C24 53.15(16) . .
C32 Zr1 C22 109.79(16) . .
N1 Zr1 C22 78.86(14) . .
B3 Zr1 C22 145.98(17) . .
C21 Zr1 C22 31.81(14) . .
C24 Zr1 C22 52.64(15) . .
C32 Zr1 B4 127.54(17) . .
N1 Zr1 B4 129.62(16) . .
B3 Zr1 B4 40.66(17) . .
C21 Zr1 B4 128.41(17) . .
C24 Zr1 B4 75.32(17) . .
C22 Zr1 B4 114.19(17) . .
C32 Zr1 B5 136.79(16) . .
N1 Zr1 B5 88.72(15) . .
B3 Zr1 B5 66.82(17) . .
C21 Zr1 B5 141.81(16) . .
C24 Zr1 B5 102.86(16) . .
C22 Zr1 B5 110.86(16) . .
B4 Zr1 B5 40.91(17) . .
C32 Zr1 C23 133.69(15) . .
N1 Zr1 C23 102.26(14) . .
B3 Zr1 C23 115.81(17) . .
C21 Zr1 C23 53.99(15) . .
C24 Zr1 C23 32.57(14) . .
C22 Zr1 C23 32.33(14) . .
B4 Zr1 C23 82.08(17) . .
B5 Zr1 C23 89.39(15) . .
C32 Zr1 C25 82.28(16) . .
N1 Zr1 C25 121.73(14) . .
B3 Zr1 C25 102.57(17) . .
C21 Zr1 C25 32.71(14) . .
C24 Zr1 C25 32.39(14) . .
C22 Zr1 C25 53.48(15) . .
B4 Zr1 C25 101.87(17) . .
B5 Zr1 C25 135.06(16) . .
C23 Zr1 C25 54.67(15) . .
C32 Zr1 C2 75.67(16) . .
N1 Zr1 C2 95.95(14) . .
B3 Zr1 C2 37.82(16) . .
C21 Zr1 C2 155.50(15) . .
C24 Zr1 C2 131.58(15) . .
C22 Zr1 C2 171.89(15) . .
B4 Zr1 C2 64.37(16) . .
B5 Zr1 C2 62.47(16) . .
C23 Zr1 C2 146.10(15) . .
C25 Zr1 C2 134.32(16) . .
C32 Zr1 C1 100.07(15) . .
N1 Zr1 C1 73.03(13) . .
B3 Zr1 C1 63.22(16) . .
C21 Zr1 C1 161.93(15) . .
C24 Zr1 C1 138.82(14) . .
C22 Zr1 C1 136.70(15) . .
B4 Zr1 C1 65.05(16) . .
B5 Zr1 C1 37.94(14) . .
C23 Zr1 C1 125.98(14) . .
C25 Zr1 C1 165.24(15) . .
C2 Zr1 C1 35.20(15) . .
C14 N1 C13 106.1(4) . .
C14 N1 C12 107.1(4) . .
C13 N1 C12 109.0(4) . .
C14 N1 Zr1 113.3(3) . .
C13 N1 Zr1 117.3(3) . .
C12 N1 Zr1 103.7(3) . .
C28 Si1 C27 109.9(3) . .
C28 Si1 C26 109.3(3) . .
C27 Si1 C26 107.3(3) . .
C28 Si1 C23 110.1(3) . .
C27 Si1 C23 114.2(2) . .
C26 Si1 C23 105.9(2) . .
C29 Si2 C30 109.5(4) . .
C29 Si2 C31 111.8(4) . .
C30 Si2 C31 108.5(3) . .
C29 Si2 C25 112.4(3) . .
C30 Si2 C25 106.7(2) . .
C31 Si2 C25 107.8(3) . .
C11 C1 C2 119.9(4) . .
C11 C1 B5 125.2(4) . .
C2 C1 B5 109.9(4) . .
C11 C1 B10 114.4(4) . .
C2 C1 B10 110.4(4) . .
B5 C1 B10 63.2(3) . .
C11 C1 B6 109.4(4) . .
C2 C1 B6 62.2(3) . .
B5 C1 B6 113.2(4) . .
B10 C1 B6 61.0(3) . .
C11 C1 Zr1 105.6(3) . .
C2 C1 Zr1 71.6(2) . .
B5 C1 Zr1 68.7(2) . .
B10 C1 Zr1 129.2(3) . .
B6 C1 Zr1 131.5(3) . .
C1 C2 B3 112.6(4) . .
C1 C2 B7 113.5(4) . .
B3 C2 B7 63.2(3) . .
C1 C2 B6 63.8(3) . .
B3 C2 B6 114.7(4) . .
B7 C2 B6 61.8(3) . .
C1 C2 Zr1 73.2(2) . .
B3 C2 Zr1 68.4(2) . .
B7 C2 Zr1 129.7(3) . .
B6 C2 Zr1 134.5(3) . .
C12 C11 C1 115.1(4) . .
N1 C12 C11 112.6(4) . .
C22 C21 C25 108.5(4) . .
C22 C21 Zr1 74.2(2) . .
C25 C21 Zr1 74.5(2) . .
C21 C22 C23 110.7(4) . .
C21 C22 Zr1 73.9(2) . .
C23 C22 Zr1 74.5(2) . .
C22 C23 C24 104.5(4) . .
C22 C23 Si1 124.6(3) . .
C24 C23 Si1 128.1(4) . .
C22 C23 Zr1 73.2(2) . .
C24 C23 Zr1 73.1(2) . .
Si1 C23 Zr1 132.8(2) . .
C25 C24 C23 111.0(4) . .
C25 C24 Zr1 74.5(2) . .
C23 C24 Zr1 74.4(2) . .
C24 C25 C21 105.3(4) . .
C24 C25 Si2 127.2(4) . .
C21 C25 Si2 126.1(4) . .
C24 C25 Zr1 73.1(2) . .
C21 C25 Zr1 72.8(2) . .
Si2 C25 Zr1 129.2(2) . .
C33 C32 Zr1 172.1(4) . .
C32 C33 C34 176.5(6) . .
C33 C34 C37 107.9(5) . .
C33 C34 C35 108.4(6) . .
C37 C34 C35 111.1(7) . .
C33 C34 C36 110.3(6) . .
C37 C34 C36 111.5(7) . .
C35 C34 C36 107.6(7) . .
C38 C38 C41 133(2) 3_677 .
C38 C38 C39 73.7(16) 3_677 .
C41 C38 C39 59.9(8) . .
C38 C38 C42 167(2) 3_677 .
C41 C38 C42 58.5(7) . .
C39 C38 C42 118.3(12) . .
C38 C38 C39 62.3(12) 3_677 3_677
C41 C38 C39 164.1(13) . 3_677
C39 C38 C39 135.9(12) . 3_677
C42 C38 C39 105.7(14) . 3_677
C38 C38 C40 112.4(18) 3_677 3_677
C41 C38 C40 113.7(10) . 3_677
C39 C38 C40 172.5(13) . 3_677
C42 C38 C40 55.3(10) . 3_677
C39 C38 C40 50.4(8) 3_677 3_677
C40 C39 C41 174.0(17) . .
C40 C39 C38 115.5(16) . .
C41 C39 C38 59.4(12) . .
C40 C39 C38 71.7(14) . 3_677
C41 C39 C38 103.4(15) . 3_677
C38 C39 C38 44.1(12) . 3_677
C39 C40 C42 112.3(17) . 3_677
C39 C40 C38 58.0(11) . 3_677
C42 C40 C38 54.4(9) 3_677 3_677
C38 C41 C39 60.7(8) . .
C38 C41 C42 63.8(9) . .
C39 C41 C42 124.5(15) . .
C41 C42 C38 57.7(12) . .
C41 C42 C40 127.9(13) . 3_677
C38 C42 C40 70.3(13) . 3_677
C2 B3 B4 106.6(4) . .
C2 B3 B7 59.8(3) . .
B4 B3 B7 108.7(4) . .
C2 B3 B8 105.3(4) . .
B4 B3 B8 60.0(3) . .
B7 B3 B8 59.4(3) . .
C2 B3 Zr1 73.8(2) . .
B4 B3 Zr1 70.6(2) . .
B7 B3 Zr1 131.5(4) . .
B8 B3 Zr1 128.2(3) . .
B3 B4 B8 60.8(3) . .
B3 B4 B9 107.4(4) . .
B8 B4 B9 60.5(3) . .
B3 B4 B5 103.9(4) . .
B8 B4 B5 107.8(4) . .
B9 B4 B5 60.3(3) . .
B3 B4 Zr1 68.7(2) . .
B8 B4 Zr1 127.2(3) . .
B9 B4 Zr1 127.2(3) . .
B5 B4 Zr1 69.6(2) . .
C1 B5 B4 106.8(4) . .
C1 B5 B10 59.6(3) . .
B4 B5 B10 108.1(4) . .
C1 B5 B9 105.4(4) . .
B4 B5 B9 59.7(3) . .
B10 B5 B9 59.3(3) . .
C1 B5 Zr1 73.4(2) . .
B4 B5 Zr1 69.5(2) . .
B10 B5 Zr1 130.3(3) . .
B9 B5 Zr1 126.7(3) . .
C2 B6 B11 104.7(4) . .
C2 B6 C1 53.9(3) . .
B11 B6 C1 105.3(4) . .
C2 B6 B10 102.0(4) . .
B11 B6 B10 60.8(3) . .
C1 B6 B10 58.7(3) . .
C2 B6 B7 58.6(3) . .
B11 B6 B7 61.0(4) . .
C1 B6 B7 102.8(4) . .
B10 B6 B7 108.3(4) . .
C2 B7 B8 104.3(4) . .
C2 B7 B6 59.6(3) . .
B8 B7 B6 108.4(4) . .
C2 B7 B3 57.0(3) . .
B8 B7 B3 60.9(3) . .
B6 B7 B3 107.8(4) . .
C2 B7 B11 103.9(4) . .
B8 B7 B11 60.7(3) . .
B6 B7 B11 58.9(3) . .
B3 B7 B11 108.2(4) . .
B7 B8 B4 108.3(4) . .
B7 B8 B3 59.7(3) . .
B4 B8 B3 59.2(3) . .
B7 B8 B9 107.3(4) . .
B4 B8 B9 59.9(3) . .
B3 B8 B9 105.7(4) . .
B7 B8 B11 60.2(3) . .
B4 B8 B11 108.4(4) . .
B3 B8 B11 106.9(4) . .
B9 B8 B11 59.6(3) . .
B10 B9 B4 109.0(4) . .
B10 B9 B11 60.1(3) . .
B4 B9 B11 108.6(4) . .
B10 B9 B5 60.3(3) . .
B4 B9 B5 59.9(3) . .
B11 B9 B5 107.8(4) . .
B10 B9 B8 108.1(4) . .
B4 B9 B8 59.6(3) . .
B11 B9 B8 60.2(3) . .
B5 B9 B8 106.8(4) . .
C1 B10 B6 60.3(3) . .
C1 B10 B9 104.6(4) . .
B6 B10 B9 107.8(4) . .
C1 B10 B11 105.1(4) . .
B6 B10 B11 59.0(3) . .
B9 B10 B11 60.3(3) . .
C1 B10 B5 57.3(3) . .
B6 B10 B5 107.8(4) . .
B9 B10 B5 60.5(3) . .
B11 B10 B5 108.1(4) . .
B6 B11 B10 60.2(3) . .
B6 B11 B9 108.1(4) . .
B10 B11 B9 59.6(3) . .
B6 B11 B7 60.1(3) . .
B10 B11 B7 107.1(4) . .
B9 B11 B7 106.9(4) . .
B6 B11 B8 108.1(4) . .
B10 B11 B8 107.6(4) . .
B9 B11 B8 60.2(3) . .
B7 B11 B8 59.1(3) . .

loop_
_geom_bond_atom_site_label_1
_geom_bond_atom_site_label_2
_geom_bond_distance
_geom_bond_site_symmetry_2
Zr1 C32 2.190(5) .
Zr1 N1 2.415(4) .
Zr1 B3 2.511(5) .
Zr1 C21 2.529(4) .
Zr1 C24 2.532(4) .
Zr1 C22 2.532(4) .
Zr1 B4 2.542(5) .
Zr1 B5 2.543(5) .
Zr1 C23 2.549(4) .
Zr1 C25 2.550(4) .
Zr1 C2 2.592(4) .
Zr1 C1 2.616(4) .
N1 C14 1.486(6) .
N1 C13 1.492(6) .
N1 C12 1.496(6) .
Si1 C28 1.848(6) .
Si1 C27 1.858(6) .
Si1 C26 1.874(5) .
Si1 C23 1.892(5) .
Si2 C29 1.839(7) .
Si2 C30 1.861(6) .
Si2 C31 1.868(7) .
Si2 C25 1.882(5) .
C1 C11 1.518(6) .
C1 C2 1.575(7) .
C1 B5 1.678(6) .
C1 B10 1.721(7) .
C1 B6 1.749(7) .
C2 B3 1.656(7) .
C2 B7 1.705(7) .
C2 B6 1.724(7) .
C11 C12 1.504(7) .
C21 C22 1.387(6) .
C21 C25 1.430(6) .
C22 C23 1.415(6) .
C23 C24 1.425(6) .
C24 C25 1.417(6) .
C32 C33 1.239(6) .
C33 C34 1.477(7) .
C34 C37 1.502(9) .
C34 C35 1.525(9) .
C34 C36 1.531(9) .
C38 C38 1.09(3) 3_677
C38 C41 1.37(3) .
C38 C39 1.389(10) .
C38 C42 1.455(9) .
C38 C39 1.51(2) 3_677
C38 C40 1.69(3) 3_677
C39 C40 1.368(10) .
C39 C41 1.377(10) .
C39 C38 1.51(2) 3_677
C40 C42 1.47(2) 3_677
C40 C38 1.69(3) 3_677
C41 C42 1.382(10) .
C42 C40 1.47(2) 3_677
B3 B4 1.756(7) .
B3 B7 1.762(8) .
B3 B8 1.783(8) .
B4 B8 1.769(8) .
B4 B9 1.774(8) .
B4 B5 1.777(8) .
B5 B10 1.781(7) .
B5 B9 1.784(7) .
B6 B11 1.739(8) .
B6 B10 1.760(8) .
B6 B7 1.761(9) .
B7 B8 1.757(8) .
B7 B11 1.777(8) .
B8 B9 1.785(8) .
B8 B11 1.786(9) .
B9 B10 1.762(8) .
B9 B11 1.775(8) .
B10 B11 1.772(8) .
